data_7232383
loop_
_publ_author_name
'Tiihonen, Antti'
'Lahtinen, Manu'

_publ_section_title
;
 In-depth structural analysis of lanthanoid coordination networks based on
 a flexible tripodal zwitterionic isonicotinate ligand
;
_journal_issue 14
_journal_name_full CrystEngComm
_journal_page_first 2286
_journal_paper_doi 10.1039/C8CE01015C
_journal_volume 21
_journal_year 2019
_chemical_formula_moiety 'C30 H31 N3 O8 Y, 3(N O3)'
_chemical_formula_sum 'C30 H41 N6 O22 Y'
_chemical_formula_weight 926.60
_space_group_crystal_system triclinic
_space_group_IT_number 2
_space_group_name_Hall '-P 1'
_space_group_name_H-M_alt 'P -1'
_symmetry_space_group_name_Hall '-P 1'
_symmetry_space_group_name_H-M 'P -1'
_atom_sites_solution_hydrogens mixed
_atom_sites_solution_primary iterative
_audit_creation_date 2018-03-28
_audit_creation_method
;
Olex2 1.2
(compiled 2017.08.10 svn.r3458 for OlexSys, GUI svn.r5381)
;
_audit_update_record
;
2018-03-29 deposited with the CCDC.    2019-02-18 downloaded from the CCDC.
;
_cell_angle_alpha 104.551(4)
_cell_angle_beta 98.841(3)
_cell_angle_gamma 102.169(4)
_cell_formula_units_Z 2
_cell_length_a 9.5796(3)
_cell_length_b 12.0095(7)
_cell_length_c 18.6284(5)
_cell_measurement_reflns_used 6822
_cell_measurement_temperature 120.01(10)
_cell_measurement_theta_max 76.5780
_cell_measurement_theta_min 3.9170
_cell_volume 1978.82(16)
_computing_cell_refinement 'CrysAlisPro 1.171.38.43 (Rigaku OD, 2015)'
_computing_data_collection 'CrysAlisPro 1.171.38.43 (Rigaku OD, 2015)'
_computing_data_reduction 'CrysAlisPro 1.171.38.43 (Rigaku OD, 2015)'
_computing_molecular_graphics 'Olex2 (Dolomanov et al., 2009)'
_computing_publication_material 'Olex2 (Dolomanov et al., 2009)'
_computing_structure_refinement 'ShelXL (Sheldrick, 2015)'
_computing_structure_solution
;
Superflip (Palatinus & Chapuis, 2007;Palatinus & van der Lee, 2008;
Palatinus et al., 2012)
;
_diffrn_ambient_environment N~2~
_diffrn_ambient_temperature 120.01(10)
_diffrn_detector 'CCD plate'
_diffrn_detector_area_resol_mean 5.1977
_diffrn_detector_type Atlas
_diffrn_measured_fraction_theta_full 0.993
_diffrn_measured_fraction_theta_max 0.993
_diffrn_measurement_details
;
List of Runs (angles in degrees, time in seconds):

  # Type    Start    End  Width  t~exp~   \w     \q     \k     \f   Frames
#--------------------------------------------------------------------------
  1  \w   -108.00   0.00   1.00    2.00    --  -41.40 -19.00-180.00  108
  2  \w   -116.00 -31.00   1.00    2.00    --  -41.40 -37.00 120.00   85
  3  \w      1.00  61.00   1.00    2.00    --   41.40 -99.00   0.00   60
  4  \w      2.00  67.00   1.00    2.00    --   41.40 -99.00  90.00   65
  5  \w     39.00  92.00   1.00    2.00    --   41.40-125.00-120.00   53
  6  \w     46.00 141.00   1.00   20.00    --  112.00 -61.00  30.00   95
  7  \w    107.00 140.00   1.00   20.00    --  112.00 -30.00 120.00   33
  8  \w     90.00 155.00   1.00   20.00    --  112.00  30.00   0.00   65
  9  \w     51.00  90.00   1.00   20.00    --  112.00 -30.00 120.00   39
 10  \w     50.00 145.00   1.00   20.00    --  112.00 -77.00-120.00   95
 11  \w     88.00 138.00   1.00   20.00    --  112.00 -45.00-180.00   50
 12  \w     38.00 116.00   1.00   20.00    --  112.00-111.00  60.00   78
 13  \w     41.00  70.00   1.00   20.00    --  112.00 -45.00-180.00   29
 14  \w     29.00 109.00   1.00   20.00    --  112.00 -94.00-180.00   80
 15  \w     32.00 159.00   1.00   20.00    --  112.00 -15.00 -30.00  127
;
_diffrn_measurement_device 'four-circle diffractometer'
_diffrn_measurement_device_type 'SuperNova, Dual, Cu at zero, Atlas'
_diffrn_measurement_method '\w scans'
_diffrn_orient_matrix_type 'CrysAlisPro convention (1999,Acta A55,543-557)'
_diffrn_orient_matrix_UB_11 -0.0018833000
_diffrn_orient_matrix_UB_12 0.1295943000
_diffrn_orient_matrix_UB_13 0.0047700000
_diffrn_orient_matrix_UB_21 0.0769427000
_diffrn_orient_matrix_UB_22 0.0399196000
_diffrn_orient_matrix_UB_23 0.0846443000
_diffrn_orient_matrix_UB_31 0.1499890000
_diffrn_orient_matrix_UB_32 0.0213852000
_diffrn_orient_matrix_UB_33 -0.0218692000
_diffrn_radiation_monochromator mirror
_diffrn_radiation_probe x-ray
_diffrn_radiation_type CuK\a
_diffrn_radiation_wavelength 1.54184
_diffrn_reflns_av_R_equivalents 0.0283
_diffrn_reflns_av_unetI/netI 0.0482
_diffrn_reflns_Laue_measured_fraction_full 0.993
_diffrn_reflns_Laue_measured_fraction_max 0.993
_diffrn_reflns_limit_h_max 11
_diffrn_reflns_limit_h_min -7
_diffrn_reflns_limit_k_max 13
_diffrn_reflns_limit_k_min -14
_diffrn_reflns_limit_l_max 21
_diffrn_reflns_limit_l_min -22
_diffrn_reflns_number 11727
_diffrn_reflns_point_group_measured_fraction_full 0.993
_diffrn_reflns_point_group_measured_fraction_max 0.993
_diffrn_reflns_theta_full 67.684
_diffrn_reflns_theta_max 67.999
_diffrn_reflns_theta_min 3.939
_diffrn_source 'micro-focus sealed X-ray tube'
_diffrn_source_type 'SuperNova (Cu) X-ray Source'
_exptl_absorpt_coefficient_mu 2.906
_exptl_absorpt_correction_T_max 0.890
_exptl_absorpt_correction_T_min 0.792
_exptl_absorpt_correction_type gaussian
_exptl_absorpt_process_details
;
CrysAlisPro 1.171.38.43 (Rigaku Oxford Diffraction, 2015)
Numerical absorption correction based on gaussian integration over
            a multifaceted crystal model
Empirical absorption correction using spherical harmonics,
 implemented in SCALE3 ABSPACK scaling algorithm.
;
_exptl_crystal_colour 'clear colourless'
_exptl_crystal_colour_lustre clear
_exptl_crystal_colour_primary colourless
_exptl_crystal_density_diffrn 1.555
_exptl_crystal_description block
_exptl_crystal_F_000 956
_exptl_crystal_size_max 0.136
_exptl_crystal_size_mid 0.061
_exptl_crystal_size_min 0.057
_refine_diff_density_max 1.862
_refine_diff_density_min -0.967
_refine_diff_density_rms 0.112
_refine_ls_extinction_method none
_refine_ls_goodness_of_fit_ref 1.109
_refine_ls_hydrogen_treatment constr
_refine_ls_matrix_type full
_refine_ls_number_parameters 492
_refine_ls_number_reflns 7185
_refine_ls_number_restraints 9
_refine_ls_restrained_S_all 1.110
_refine_ls_R_factor_all 0.0593
_refine_ls_R_factor_gt 0.0551
_refine_ls_shift/su_max 0.001
_refine_ls_shift/su_mean 0.000
_refine_ls_structure_factor_coef Fsqd
_refine_ls_weighting_details 'w=1/[\s^2^(Fo^2^)+(0.0599P)^2^+6.7601P] where P=(Fo^2^+2Fc^2^)/3'
_refine_ls_weighting_scheme calc
_refine_ls_wR_factor_gt 0.1496
_refine_ls_wR_factor_ref 0.1527
_reflns_Friedel_coverage 0.000
_reflns_number_gt 6564
_reflns_number_total 7185
_reflns_threshold_expression 'I > 2\s(I)'
_cod_data_source_file c8ce01015c2.cif
_cod_data_source_block jj003_y_no3_h2o_acet_red3
_cod_depositor_comments 'Adding full bibliography for 7232365--7232385.cif.'
_cod_database_code 7232383
_shelx_shelxl_version_number 2017/1
_chemical_oxdiff_formula 'C21 N6 H25 O14 Y'
_shelx_space_group_comment
;
The symmetry employed for this shelxl refinement is uniquely defined
by the following loop, which should always be used as a source of
symmetry information in preference to the above space-group names.
They are only intended as comments.
;
_reflns_odcompleteness_completeness 99.38
_reflns_odcompleteness_iscentric 1
_reflns_odcompleteness_theta 66.97
_olex2_refinement_description
;
1. Fixed Uiso
 At 1.2 times of:
  All C(H) groups, All C(H,H) groups
 At 1.5 times of:
  All C(H,H,H) groups, All O(H,H) groups
2. Restrained distances
 N44-O45 \\sim N44-O46 \\sim N44-O47
 with sigma of 0.02
 N48-O51 \\sim N48-O49 \\sim N48-O50
 with sigma of 0.02
 N40-O42 \\sim N40-O41 \\sim N40-O43
 with sigma of 0.02
3.a Rotating group:
 O1W(H1WA,H1WB), O2W(H2WA,H2WB)
3.b Secondary CH2 refined with riding coordinates:
 C30(H30A,H30B), C10(H10A,H10B), C20(H20A,H20B)
3.c Aromatic/amide H refined with riding coordinates:
 C13(H13), C12(H12), C33(H33), C32(H32), C16(H16), C15(H15), C36(H36),
 C35(H35), C23(H23), C26(H26), C22(H22), C25(H25)
3.d Idealised Me refined as rotating group:
 C7(H7A,H7B,H7C), C9(H9A,H9B,H9C), C8(H8A,H8B,H8C)
;
_olex2_submission_special_instructions 'No special instructions were received'
_oxdiff_exptl_absorpt_empirical_details
;
Empirical correction (ABSPACK) includes:
- Absorption correction using spherical harmonics
- Frame scaling
;
_oxdiff_exptl_absorpt_empirical_full_max 1.220
_oxdiff_exptl_absorpt_empirical_full_min 0.830

loop_
_space_group_symop_operation_xyz
'x, y, z'
'-x, -y, -z'

loop_
_atom_site_label
_atom_site_type_symbol
_atom_site_fract_x
_atom_site_fract_y
_atom_site_fract_z
_atom_site_U_iso_or_equiv
_atom_site_adp_type
_atom_site_occupancy
_atom_site_site_symmetry_order
_atom_site_calc_flag
_atom_site_refinement_flags_posn
Y1 Y 0.26124(4) 0.48557(3) 0.49768(2) 0.02145(13) Uani 1 1 d .
O18 O 0.1734(3) 0.5008(3) 0.61049(15) 0.0268(7) Uani 1 1 d .
O28 O 0.2806(3) 1.3438(3) 1.38792(16) 0.0279(7) Uani 1 1 d .
O38 O 0.3744(3) 0.5929(3) 1.42266(17) 0.0294(7) Uani 1 1 d .
O29 O 0.5252(3) 1.3978(3) 1.41803(16) 0.0312(7) Uani 1 1 d .
O46 O 0.7370(4) 0.7391(3) 0.9258(2) 0.0413(8) Uani 1 1 d D
O49 O 0.0647(4) 0.6215(3) 1.1269(2) 0.0413(8) Uani 1 1 d D
O50 O -0.1049(4) 0.7083(4) 1.1480(3) 0.0516(10) Uani 1 1 d D
N11 N 0.0594(4) 0.6242(3) 0.86517(18) 0.0220(7) Uani 1 1 d .
N31 N 0.5231(4) 0.6817(3) 1.19681(19) 0.0238(7) Uani 1 1 d .
O45 O 0.5146(4) 0.6656(5) 0.9300(2) 0.0580(12) Uani 1 1 d D
C27 C 0.4042(5) 1.3388(4) 1.3754(2) 0.0272(9) Uani 1 1 d .
O47 O 0.6054(5) 0.5809(4) 0.8400(2) 0.0500(10) Uani 1 1 d D
N44 N 0.6182(4) 0.6613(4) 0.8987(2) 0.0295(8) Uani 1 1 d D
C2 C 0.2947(4) 0.6702(4) 1.0311(2) 0.0223(8) Uani 1 1 d .
N21 N 0.4228(5) 1.1189(3) 1.1610(2) 0.0310(8) Uani 1 1 d .
C13 C 0.1764(5) 0.5560(4) 0.7661(2) 0.0237(8) Uani 1 1 d .
H13 H 0.259058 0.534094 0.750438 0.028 Uiso 1 1 calc R
C6 C 0.2426(5) 0.8541(4) 1.0157(2) 0.0265(9) Uani 1 1 d .
O43 O -0.0979(5) 0.1391(5) 0.2178(3) 0.0668(14) Uani 1 1 d D
C4 C 0.4688(5) 0.8603(4) 1.0993(2) 0.0253(9) Uani 1 1 d .
C5 C 0.3765(5) 0.9191(4) 1.0652(2) 0.0270(9) Uani 1 1 d .
C17 C 0.0570(4) 0.5184(4) 0.6282(2) 0.0223(8) Uani 1 1 d .
C34 C 0.5093(5) 0.6570(4) 1.3382(2) 0.0238(8) Uani 1 1 d .
C3 C 0.4276(4) 0.7371(4) 1.0817(2) 0.0224(8) Uani 1 1 d .
O41 O -0.1733(7) 0.2192(5) 0.3158(3) 0.0740(15) Uani 1 1 d D
C1 C 0.2033(5) 0.7296(4) 0.9991(2) 0.0241(8) Uani 1 1 d .
C37 C 0.5002(5) 0.6278(4) 1.4122(2) 0.0254(9) Uani 1 1 d .
C12 C 0.1761(4) 0.5946(4) 0.8426(2) 0.0247(9) Uani 1 1 d .
H12 H 0.259684 0.600032 0.879444 0.030 Uiso 1 1 calc R
C30 C 0.5276(5) 0.6737(4) 1.1156(2) 0.0247(8) Uani 1 1 d .
H30A H 0.499334 0.588732 1.085275 0.030 Uiso 1 1 calc R
H30B H 0.629160 0.708577 1.112714 0.030 Uiso 1 1 calc R
C7 C 0.2582(5) 0.5364(4) 1.0111(2) 0.0268(9) Uani 1 1 d .
H7A H 0.334871 0.507867 0.988672 0.040 Uiso 1 1 calc GR
H7B H 0.164121 0.502186 0.974539 0.040 Uiso 1 1 calc GR
H7C H 0.251904 0.512090 1.057217 0.040 Uiso 1 1 calc GR
C14 C 0.0546(4) 0.5497(4) 0.7124(2) 0.0221(8) Uani 1 1 d .
C33 C 0.3866(5) 0.6637(4) 1.2905(2) 0.0260(9) Uani 1 1 d .
H33 H 0.296849 0.659711 1.306691 0.031 Uiso 1 1 calc R
N48 N 0.0155(5) 0.6897(5) 1.1677(3) 0.0544(14) Uani 1 1 d D
C32 C 0.3954(5) 0.6761(4) 1.2198(2) 0.0261(9) Uani 1 1 d .
H32 H 0.311770 0.680856 1.187118 0.031 Uiso 1 1 calc R
C24 C 0.4089(5) 1.2560(4) 1.3001(2) 0.0278(9) Uani 1 1 d .
C16 C -0.0612(5) 0.6153(4) 0.8140(2) 0.0254(9) Uani 1 1 d .
H16 H -0.143959 0.635029 0.830975 0.030 Uiso 1 1 calc R
C15 C -0.0657(5) 0.5776(4) 0.7366(2) 0.0268(9) Uani 1 1 d .
H15 H -0.151168 0.571021 0.700727 0.032 Uiso 1 1 calc R
C9 C 0.1389(7) 0.9143(5) 0.9790(3) 0.0432(13) Uani 1 1 d .
H9A H 0.051878 0.908254 1.000953 0.065 Uiso 1 1 calc GR
H9B H 0.109540 0.874879 0.924146 0.065 Uiso 1 1 calc GR
H9C H 0.188356 0.998412 0.988387 0.065 Uiso 1 1 calc GR
O42 O -0.0107(6) 0.1267(5) 0.3313(3) 0.0733(14) Uani 1 1 d D
C36 C 0.6446(5) 0.6816(4) 1.2437(3) 0.0294(9) Uani 1 1 d .
H36 H 0.734449 0.689774 1.227474 0.035 Uiso 1 1 calc R
C35 C 0.6405(5) 0.6700(5) 1.3148(3) 0.0309(10) Uani 1 1 d .
H35 H 0.727130 0.670861 1.347755 0.037 Uiso 1 1 calc R
C23 C 0.2849(5) 1.1722(5) 1.2532(3) 0.0347(10) Uani 1 1 d .
H23 H 0.194485 1.161488 1.268944 0.042 Uiso 1 1 calc R
C8 C 0.6140(5) 0.9305(5) 1.1532(3) 0.0382(11) Uani 1 1 d .
H8A H 0.652072 1.002850 1.139404 0.057 Uiso 1 1 calc GR
H8B H 0.683987 0.881521 1.149565 0.057 Uiso 1 1 calc GR
H8C H 0.599723 0.952503 1.205351 0.057 Uiso 1 1 calc GR
C26 C 0.5447(6) 1.1993(5) 1.2062(3) 0.0393(12) Uani 1 1 d .
H26 H 0.634033 1.208762 1.189340 0.047 Uiso 1 1 calc R
C22 C 0.2951(5) 1.1041(5) 1.1830(3) 0.0333(10) Uani 1 1 d .
H22 H 0.210873 1.046627 1.150253 0.040 Uiso 1 1 calc R
C25 C 0.5397(6) 1.2676(5) 1.2767(3) 0.0387(11) Uani 1 1 d .
H25 H 0.626089 1.322668 1.309226 0.046 Uiso 1 1 calc R
C10 C 0.0558(5) 0.6596(4) 0.9480(2) 0.0270(9) Uani 1 1 d .
H10A H 0.020834 0.586894 0.962965 0.032 Uiso 1 1 calc R
H10B H -0.015071 0.708361 0.955907 0.032 Uiso 1 1 calc R
C20 C 0.4287(6) 1.0528(4) 1.0821(3) 0.0343(10) Uani 1 1 d .
H20A H 0.530709 1.073757 1.075635 0.041 Uiso 1 1 calc R
H20B H 0.367322 1.078614 1.045010 0.041 Uiso 1 1 calc R
N40 N -0.0945(5) 0.1583(4) 0.2860(3) 0.0505(13) Uani 1 1 d D
O51 O 0.0730(9) 0.7241(9) 1.2375(4) 0.136(4) Uani 1 1 d D
O19 O -0.0546(3) 0.5167(3) 0.58355(16) 0.0288(7) Uani 1 1 d .
O39 O 0.6210(3) 0.6384(3) 1.45466(16) 0.0279(7) Uani 1 1 d .
O1W O 0.0779(3) 0.2990(3) 0.47763(19) 0.0331(7) Uani 1 1 d .
H1WA H 0.093638 0.268898 0.516201 0.050 Uiso 1 1 d GR
H1WB H 0.079578 0.244508 0.435611 0.050 Uiso 1 1 d GR
O2W O 0.2239(4) 0.6813(3) 0.53437(19) 0.0354(7) Uani 1 1 d .
H2WA H 0.238078 0.710339 0.584739 0.053 Uiso 1 1 d GR
H2WB H 0.132784 0.680892 0.514597 0.053 Uiso 1 1 d GR

loop_
_atom_site_aniso_label
_atom_site_aniso_U_11
_atom_site_aniso_U_22
_atom_site_aniso_U_33
_atom_site_aniso_U_23
_atom_site_aniso_U_13
_atom_site_aniso_U_12
Y1 0.01706(19) 0.0384(2) 0.00823(17) 0.00340(13) 0.00061(12) 0.01145(14)
O18 0.0192(14) 0.0500(19) 0.0108(13) 0.0054(12) 0.0028(11) 0.0129(13)
O28 0.0266(15) 0.0384(17) 0.0145(13) -0.0011(12) 0.0020(11) 0.0121(13)
O38 0.0275(16) 0.0461(19) 0.0184(14) 0.0108(13) 0.0052(12) 0.0156(14)
O29 0.0218(15) 0.050(2) 0.0134(14) 0.0009(13) -0.0033(11) 0.0074(14)
O46 0.0289(18) 0.044(2) 0.051(2) 0.0141(17) 0.0066(16) 0.0108(15)
O49 0.0335(18) 0.047(2) 0.0362(19) 0.0018(16) 0.0055(15) 0.0109(16)
O50 0.0295(19) 0.070(3) 0.060(3) 0.019(2) 0.0078(17) 0.0228(18)
N11 0.0225(17) 0.0343(19) 0.0085(15) 0.0048(13) 0.0026(12) 0.0084(14)
N31 0.0211(17) 0.0356(19) 0.0162(16) 0.0088(14) 0.0030(13) 0.0099(14)
O45 0.0284(19) 0.104(4) 0.038(2) 0.013(2) 0.0157(16) 0.014(2)
C27 0.029(2) 0.037(2) 0.0150(19) 0.0018(17) 0.0034(16) 0.0148(19)
O47 0.055(2) 0.049(2) 0.043(2) 0.0010(18) 0.0152(18) 0.0174(19)
N44 0.029(2) 0.040(2) 0.0251(19) 0.0125(17) 0.0077(15) 0.0153(17)
C2 0.024(2) 0.033(2) 0.0098(17) 0.0031(15) 0.0049(15) 0.0091(17)
N21 0.045(2) 0.0304(19) 0.0184(18) 0.0015(15) 0.0102(16) 0.0148(17)
C13 0.023(2) 0.037(2) 0.0131(18) 0.0057(16) 0.0050(15) 0.0122(17)
C6 0.034(2) 0.039(2) 0.0122(18) 0.0083(17) 0.0082(16) 0.0186(19)
O43 0.061(3) 0.069(3) 0.044(3) -0.013(2) 0.018(2) -0.009(2)
C4 0.024(2) 0.035(2) 0.0139(18) 0.0028(16) 0.0057(16) 0.0069(17)
C5 0.037(2) 0.033(2) 0.0145(18) 0.0062(17) 0.0109(17) 0.0136(19)
C17 0.0205(19) 0.033(2) 0.0113(18) 0.0043(15) 0.0023(15) 0.0057(16)
C34 0.022(2) 0.034(2) 0.0167(19) 0.0076(16) 0.0027(15) 0.0102(17)
C3 0.0214(19) 0.036(2) 0.0123(17) 0.0071(16) 0.0045(15) 0.0129(17)
O41 0.114(5) 0.064(3) 0.060(3) 0.020(2) 0.044(3) 0.035(3)
C1 0.025(2) 0.038(2) 0.0100(17) 0.0038(16) 0.0051(15) 0.0123(18)
C37 0.026(2) 0.037(2) 0.0178(19) 0.0087(17) 0.0069(16) 0.0157(18)
C12 0.0204(19) 0.042(2) 0.0119(18) 0.0075(17) 0.0020(15) 0.0108(17)
C30 0.024(2) 0.038(2) 0.0151(19) 0.0075(17) 0.0061(15) 0.0133(17)
C7 0.029(2) 0.033(2) 0.0190(19) 0.0080(17) 0.0051(16) 0.0097(18)
C14 0.0224(19) 0.032(2) 0.0111(18) 0.0049(15) 0.0027(15) 0.0068(16)
C33 0.022(2) 0.037(2) 0.020(2) 0.0072(17) 0.0034(16) 0.0102(17)
N48 0.037(3) 0.070(3) 0.039(3) -0.011(2) -0.006(2) 0.021(2)
C32 0.021(2) 0.041(2) 0.0180(19) 0.0077(17) 0.0024(15) 0.0124(17)
C24 0.031(2) 0.035(2) 0.0168(19) 0.0040(17) 0.0055(17) 0.0125(18)
C16 0.0207(19) 0.043(2) 0.0136(19) 0.0081(17) 0.0043(15) 0.0114(18)
C15 0.022(2) 0.047(3) 0.0115(18) 0.0073(17) 0.0012(15) 0.0115(18)
C9 0.056(3) 0.049(3) 0.028(2) 0.007(2) 0.000(2) 0.032(3)
O42 0.071(3) 0.070(3) 0.073(3) 0.022(3) -0.005(3) 0.019(3)
C36 0.020(2) 0.047(3) 0.025(2) 0.0141(19) 0.0042(17) 0.0138(19)
C35 0.024(2) 0.051(3) 0.020(2) 0.0129(19) 0.0008(17) 0.0136(19)
C23 0.031(2) 0.047(3) 0.022(2) 0.000(2) 0.0028(18) 0.016(2)
C8 0.034(3) 0.041(3) 0.031(2) 0.003(2) -0.002(2) 0.006(2)
C26 0.043(3) 0.037(3) 0.033(3) -0.003(2) 0.020(2) 0.006(2)
C22 0.032(2) 0.042(3) 0.020(2) -0.0005(19) 0.0010(18) 0.013(2)
C25 0.036(3) 0.038(3) 0.029(2) -0.008(2) 0.011(2) 0.002(2)
C10 0.027(2) 0.047(3) 0.0088(18) 0.0074(17) 0.0042(15) 0.0140(19)
C20 0.056(3) 0.032(2) 0.017(2) 0.0036(18) 0.015(2) 0.015(2)
N40 0.036(2) 0.043(3) 0.067(4) 0.021(2) -0.004(2) 0.003(2)
O51 0.118(6) 0.194(9) 0.068(4) -0.033(5) -0.026(4) 0.099(6)
O19 0.0211(14) 0.0521(19) 0.0132(13) 0.0063(13) -0.0015(11) 0.0175(13)
O39 0.0239(15) 0.0444(18) 0.0179(14) 0.0104(13) 0.0013(12) 0.0146(13)
O1W 0.0299(16) 0.0443(19) 0.0250(16) 0.0088(14) 0.0063(13) 0.0110(14)
O2W 0.0315(17) 0.046(2) 0.0277(16) 0.0061(14) 0.0040(13) 0.0161(15)

loop_
_atom_type_symbol
_atom_type_description
_atom_type_scat_dispersion_real
_atom_type_scat_dispersion_imag
_atom_type_scat_source
C C 0.0181 0.0091 'International Tables Vol C Tables 4.2.6.8 and 6.1.1.4'
H H 0.0000 0.0000 'International Tables Vol C Tables 4.2.6.8 and 6.1.1.4'
N N 0.0311 0.0180 'International Tables Vol C Tables 4.2.6.8 and 6.1.1.4'
O O 0.0492 0.0322 'International Tables Vol C Tables 4.2.6.8 and 6.1.1.4'
Y Y -0.2670 2.0244 'International Tables Vol C Tables 4.2.6.8 and 6.1.1.4'

loop_
_exptl_crystal_face_index_h
_exptl_crystal_face_index_k
_exptl_crystal_face_index_l
_exptl_crystal_face_perp_dist
2 6 2 0.0378
0 -8 1 0.0216
1 4 -12 0.0624
-4 -2 10 0.0427
-6 2 0 0.0293
-5 -3 3 0.0301
6 -1 -6 0.0434
1 -6 -5 0.0267
0 7 -1 0.0386
6 -2 1 0.0236

loop_
_geom_angle_atom_site_label_1
_geom_angle_atom_site_label_2
_geom_angle_atom_site_label_3
_geom_angle
_geom_angle_site_symmetry_1
_geom_angle_site_symmetry_3
O18 Y1 O28 141.95(12) . 1_544
O18 Y1 O1W 73.12(11) . .
O18 Y1 O2W 74.33(12) . .
O28 Y1 O1W 71.28(11) 1_544 .
O28 Y1 O2W 139.50(12) 1_544 .
O38 Y1 O18 145.18(12) 1_554 .
O38 Y1 O28 72.86(11) 1_554 1_544
O38 Y1 O1W 137.68(11) 1_554 .
O38 Y1 O2W 72.93(12) 1_554 .
O29 Y1 O18 82.25(11) 2_677 .
O29 Y1 O28 117.80(11) 2_677 1_544
O29 Y1 O38 78.17(11) 2_677 1_554
O29 Y1 O39 71.99(12) 2_677 2_667
O29 Y1 O1W 139.46(12) 2_677 .
O29 Y1 O2W 74.99(12) 2_677 .
O19 Y1 O18 99.79(10) 2_566 .
O19 Y1 O28 81.26(11) 2_566 1_544
O19 Y1 O38 81.67(11) 2_566 1_554
O19 Y1 O29 145.90(13) 2_566 2_677
O19 Y1 O39 142.11(12) 2_566 2_667
O19 Y1 O1W 71.42(12) 2_566 .
O19 Y1 O2W 72.94(12) 2_566 .
O39 Y1 O18 81.22(11) 2_667 .
O39 Y1 O28 75.88(11) 2_667 1_544
O39 Y1 O38 118.69(11) 2_667 1_554
O39 Y1 O1W 72.79(11) 2_667 .
O39 Y1 O2W 141.03(11) 2_667 .
O2W Y1 O1W 125.81(12) . .
C17 O18 Y1 133.2(3) . .
C27 O28 Y1 119.8(3) . 1_566
C37 O38 Y1 138.1(3) . 1_556
C27 O29 Y1 175.7(3) . 2_677
C12 N11 C16 120.8(3) . .
C12 N11 C10 120.7(3) . .
C16 N11 C10 118.4(3) . .
C32 N31 C30 120.3(3) . .
C36 N31 C30 118.5(3) . .
C36 N31 C32 120.8(4) . .
O28 C27 C24 117.2(4) . .
O29 C27 O28 126.5(4) . .
O29 C27 C24 116.3(4) . .
O45 N44 O46 120.2(4) . .
O45 N44 O47 120.4(4) . .
O47 N44 O46 119.4(4) . .
C3 C2 C7 118.8(4) . .
C1 C2 C3 119.0(4) . .
C1 C2 C7 122.2(4) . .
C26 N21 C20 118.7(4) . .
C22 N21 C26 121.4(4) . .
C22 N21 C20 119.7(4) . .
C12 C13 H13 120.3 . .
C12 C13 C14 119.4(4) . .
C14 C13 H13 120.3 . .
C5 C6 C1 118.9(4) . .
C5 C6 C9 122.1(4) . .
C1 C6 C9 119.1(4) . .
C5 C4 C8 120.7(4) . .
C3 C4 C5 119.5(4) . .
C3 C4 C8 119.9(4) . .
C6 C5 C4 120.5(4) . .
C6 C5 C20 121.4(4) . .
C4 C5 C20 118.1(4) . .
O18 C17 C14 117.0(3) . .
O19 C17 O18 125.8(4) . .
O19 C17 C14 117.1(4) . .
C33 C34 C37 121.6(4) . .
C35 C34 C37 119.5(4) . .
C35 C34 C33 118.7(4) . .
C2 C3 C30 119.3(4) . .
C4 C3 C2 120.9(4) . .
C4 C3 C30 119.8(4) . .
C2 C1 C6 121.3(4) . .
C2 C1 C10 119.7(4) . .
C6 C1 C10 118.9(4) . .
O38 C37 C34 116.5(4) . .
O38 C37 O39 127.9(4) . .
O39 C37 C34 115.6(4) . .
N11 C12 C13 120.7(4) . .
N11 C12 H12 119.7 . .
C13 C12 H12 119.7 . .
N31 C30 C3 112.7(3) . .
N31 C30 H30A 109.0 . .
N31 C30 H30B 109.0 . .
C3 C30 H30A 109.0 . .
C3 C30 H30B 109.0 . .
H30A C30 H30B 107.8 . .
C2 C7 H7A 109.5 . .
C2 C7 H7B 109.5 . .
C2 C7 H7C 109.5 . .
H7A C7 H7B 109.5 . .
H7A C7 H7C 109.5 . .
H7B C7 H7C 109.5 . .
C13 C14 C17 120.5(4) . .
C15 C14 C13 119.0(4) . .
C15 C14 C17 120.4(4) . .
C34 C33 H33 120.1 . .
C32 C33 C34 119.9(4) . .
C32 C33 H33 120.1 . .
O49 N48 O50 123.1(5) . .
O49 N48 O51 117.6(5) . .
O50 N48 O51 117.6(5) . .
N31 C32 C33 120.0(4) . .
N31 C32 H32 120.0 . .
C33 C32 H32 120.0 . .
C23 C24 C27 121.9(4) . .
C25 C24 C27 118.6(4) . .
C25 C24 C23 119.4(4) . .
N11 C16 H16 119.7 . .
N11 C16 C15 120.5(4) . .
C15 C16 H16 119.7 . .
C14 C15 C16 119.5(4) . .
C14 C15 H15 120.3 . .
C16 C15 H15 120.3 . .
C6 C9 H9A 109.5 . .
C6 C9 H9B 109.5 . .
C6 C9 H9C 109.5 . .
H9A C9 H9B 109.5 . .
H9A C9 H9C 109.5 . .
H9B C9 H9C 109.5 . .
N31 C36 H36 119.6 . .
N31 C36 C35 120.9(4) . .
C35 C36 H36 119.6 . .
C34 C35 H35 120.2 . .
C36 C35 C34 119.5(4) . .
C36 C35 H35 120.2 . .
C24 C23 H23 120.6 . .
C24 C23 C22 118.9(5) . .
C22 C23 H23 120.6 . .
C4 C8 H8A 109.5 . .
C4 C8 H8B 109.5 . .
C4 C8 H8C 109.5 . .
H8A C8 H8B 109.5 . .
H8A C8 H8C 109.5 . .
H8B C8 H8C 109.5 . .
N21 C26 H26 120.0 . .
N21 C26 C25 120.0(5) . .
C25 C26 H26 120.0 . .
N21 C22 C23 120.5(4) . .
N21 C22 H22 119.7 . .
C23 C22 H22 119.7 . .
C24 C25 H25 120.1 . .
C26 C25 C24 119.8(5) . .
C26 C25 H25 120.1 . .
N11 C10 C1 113.3(3) . .
N11 C10 H10A 108.9 . .
N11 C10 H10B 108.9 . .
C1 C10 H10A 108.9 . .
C1 C10 H10B 108.9 . .
H10A C10 H10B 107.7 . .
N21 C20 C5 112.8(4) . .
N21 C20 H20A 109.0 . .
N21 C20 H20B 109.0 . .
C5 C20 H20A 109.0 . .
C5 C20 H20B 109.0 . .
H20A C20 H20B 107.8 . .
O43 N40 O41 119.6(5) . .
O43 N40 O42 125.1(6) . .
O41 N40 O42 115.2(6) . .
C17 O19 Y1 179.4(3) . 2_566
C37 O39 Y1 136.8(3) . 2_667
Y1 O1W H1WA 111.3 . .
Y1 O1W H1WB 111.1 . .
H1WA O1W H1WB 107.5 . .
Y1 O2W H2WA 111.8 . .
Y1 O2W H2WB 111.1 . .
H2WA O2W H2WB 107.1 . .

loop_
_geom_bond_atom_site_label_1
_geom_bond_atom_site_label_2
_geom_bond_distance
_geom_bond_site_symmetry_2
Y1 O18 2.361(3) .
Y1 O28 2.369(3) 1_544
Y1 O38 2.361(3) 1_554
Y1 O29 2.305(3) 2_677
Y1 O19 2.290(3) 2_566
Y1 O39 2.312(3) 2_667
Y1 O1W 2.442(3) .
Y1 O2W 2.396(4) .
O18 C17 1.255(5) .
O28 C27 1.252(6) .
O38 C37 1.251(6) .
O29 C27 1.251(6) .
O46 N44 1.249(5) .
O49 N48 1.196(6) .
O50 N48 1.239(6) .
N11 C12 1.339(5) .
N11 C16 1.346(5) .
N11 C10 1.503(5) .
N31 C30 1.499(5) .
N31 C32 1.350(6) .
N31 C36 1.344(6) .
O45 N44 1.229(5) .
C27 C24 1.515(6) .
O47 N44 1.234(5) .
C2 C3 1.405(6) .
C2 C1 1.396(6) .
C2 C7 1.505(6) .
N21 C26 1.348(7) .
N21 C22 1.340(6) .
N21 C20 1.501(5) .
C13 H13 0.9500 .
C13 C12 1.383(6) .
C13 C14 1.391(6) .
C6 C5 1.399(7) .
C6 C1 1.402(7) .
C6 C9 1.523(6) .
O43 N40 1.226(6) .
C4 C5 1.413(6) .
C4 C3 1.387(7) .
C4 C8 1.518(6) .
C5 C20 1.512(7) .
C17 C14 1.523(5) .
C17 O19 1.243(5) .
C34 C37 1.515(6) .
C34 C33 1.390(6) .
C34 C35 1.383(6) .
C3 C30 1.505(6) .
O41 N40 1.253(7) .
C1 C10 1.514(6) .
C37 O39 1.260(5) .
C12 H12 0.9500 .
C30 H30A 0.9900 .
C30 H30B 0.9900 .
C7 H7A 0.9800 .
C7 H7B 0.9800 .
C7 H7C 0.9800 .
C14 C15 1.374(6) .
C33 H33 0.9500 .
C33 C32 1.376(6) .
N48 O51 1.257(7) .
C32 H32 0.9500 .
C24 C23 1.386(7) .
C24 C25 1.380(7) .
C16 H16 0.9500 .
C16 C15 1.389(6) .
C15 H15 0.9500 .
C9 H9A 0.9800 .
C9 H9B 0.9800 .
C9 H9C 0.9800 .
O42 N40 1.257(6) .
C36 H36 0.9500 .
C36 C35 1.371(6) .
C35 H35 0.9500 .
C23 H23 0.9500 .
C23 C22 1.387(7) .
C8 H8A 0.9800 .
C8 H8B 0.9800 .
C8 H8C 0.9800 .
C26 H26 0.9500 .
C26 C25 1.378(7) .
C22 H22 0.9500 .
C25 H25 0.9500 .
C10 H10A 0.9900 .
C10 H10B 0.9900 .
C20 H20A 0.9900 .
C20 H20B 0.9900 .
O1W H1WA 0.8886 .
O1W H1WB 0.8899 .
O2W H2WA 0.8927 .
O2W H2WB 0.8923 .

loop_
_geom_hbond_atom_site_label_D
_geom_hbond_atom_site_label_H
_geom_hbond_atom_site_label_A
_geom_hbond_distance_DH
_geom_hbond_distance_HA
_geom_hbond_distance_DA
_geom_hbond_angle_DHA
_geom_hbond_site_symmetry_A
_geom_hbond_publ_flag
O1W H1WB O42 0.89 2.03 2.855(7) 154.0 . yes
O2W H2WA O41 0.89 2.08 2.905(6) 153.4 2_566 yes
O2W H2WB O1W 0.89 2.10 2.929(5) 153.3 2_566 yes

loop_
_geom_torsion_atom_site_label_1
_geom_torsion_atom_site_label_2
_geom_torsion_atom_site_label_3
_geom_torsion_atom_site_label_4
_geom_torsion
_geom_torsion_site_symmetry_1
_geom_torsion_site_symmetry_4
Y1 O18 C17 C14 -166.7(3) . .
Y1 O18 C17 O19 10.6(7) . .
Y1 O28 C27 O29 4.7(7) 1_566 .
Y1 O28 C27 C24 -173.4(3) 1_566 .
Y1 O38 C37 C34 159.2(3) 1_556 .
Y1 O38 C37 O39 -18.4(8) 1_556 .
O18 C17 C14 C13 -1.0(6) . .
O18 C17 C14 C15 175.9(4) . .
O28 C27 C24 C23 -12.3(7) . .
O28 C27 C24 C25 165.5(5) . .
O38 C37 O39 Y1 61.1(7) . 2_667
O29 C27 C24 C23 169.4(5) . .
O29 C27 C24 C25 -12.8(7) . .
N11 C16 C15 C14 -0.3(7) . .
N31 C36 C35 C34 0.6(8) . .
C27 C24 C23 C22 176.1(5) . .
C27 C24 C25 C26 -175.4(5) . .
C2 C3 C30 N31 -104.1(4) . .
C2 C1 C10 N11 -93.5(5) . .
N21 C26 C25 C24 -1.8(9) . .
C13 C14 C15 C16 2.3(7) . .
C6 C5 C20 N21 108.3(5) . .
C6 C1 C10 N11 89.2(5) . .
C4 C5 C20 N21 -73.3(5) . .
C4 C3 C30 N31 77.3(5) . .
C5 C6 C1 C2 0.2(6) . .
C5 C6 C1 C10 177.5(4) . .
C5 C4 C3 C2 -0.7(6) . .
C5 C4 C3 C30 177.9(4) . .
C17 C14 C15 C16 -174.7(4) . .
C34 C37 O39 Y1 -116.6(4) . 2_667
C34 C33 C32 N31 0.1(7) . .
C3 C2 C1 C6 0.8(6) . .
C3 C2 C1 C10 -176.5(3) . .
C3 C4 C5 C6 1.8(6) . .
C3 C4 C5 C20 -176.6(4) . .
C1 C2 C3 C4 -0.6(6) . .
C1 C2 C3 C30 -179.2(3) . .
C1 C6 C5 C4 -1.5(6) . .
C1 C6 C5 C20 176.8(4) . .
C37 C34 C33 C32 -172.2(4) . .
C37 C34 C35 C36 171.9(5) . .
C12 N11 C16 C15 -1.4(7) . .
C12 N11 C10 C1 35.7(6) . .
C12 C13 C14 C17 174.5(4) . .
C12 C13 C14 C15 -2.5(7) . .
C30 N31 C32 C33 169.3(4) . .
C30 N31 C36 C35 -169.7(5) . .
C7 C2 C3 C4 177.3(4) . .
C7 C2 C3 C30 -1.3(5) . .
C7 C2 C1 C6 -177.0(4) . .
C7 C2 C1 C10 5.8(6) . .
C14 C13 C12 N11 0.9(7) . .
C33 C34 C37 O38 10.3(7) . .
C33 C34 C37 O39 -171.8(4) . .
C33 C34 C35 C36 -4.0(7) . .
C32 N31 C30 C3 37.7(6) . .
C32 N31 C36 C35 3.3(7) . .
C24 C23 C22 N21 0.3(8) . .
C16 N11 C12 C13 1.1(7) . .
C16 N11 C10 C1 -148.6(4) . .
C9 C6 C5 C4 178.8(4) . .
C9 C6 C5 C20 -2.9(6) . .
C9 C6 C1 C2 179.9(4) . .
C9 C6 C1 C10 -2.8(6) . .
C36 N31 C30 C3 -149.2(4) . .
C36 N31 C32 C33 -3.6(7) . .
C35 C34 C37 O38 -165.6(4) . .
C35 C34 C37 O39 12.4(6) . .
C35 C34 C33 C32 3.7(7) . .
C23 C24 C25 C26 2.4(8) . .
C8 C4 C5 C6 -179.8(4) . .
C8 C4 C5 C20 1.8(6) . .
C8 C4 C3 C2 -179.1(4) . .
C8 C4 C3 C30 -0.5(6) . .
C26 N21 C22 C23 0.3(8) . .
C26 N21 C20 C5 126.7(5) . .
C22 N21 C26 C25 0.5(8) . .
C22 N21 C20 C5 -58.5(6) . .
C25 C24 C23 C22 -1.6(8) . .
C10 N11 C12 C13 176.6(4) . .
C10 N11 C16 C15 -177.0(4) . .
C20 N21 C26 C25 175.2(5) . .
C20 N21 C22 C23 -174.3(5) . .
O19 C17 C14 C13 -178.6(4) . .
O19 C17 C14 C15 -1.6(6) . .

loop_
_exptl_oxdiff_crystal_face_indexfrac_h
_exptl_oxdiff_crystal_face_indexfrac_k
_exptl_oxdiff_crystal_face_indexfrac_l
_exptl_oxdiff_crystal_face_x
_exptl_oxdiff_crystal_face_y
_exptl_oxdiff_crystal_face_z
2.0005 5.9992 2.0005 0.7832 0.5627 0.3846
-0.0005 -7.9992 0.9992 -1.0319 -0.2348 -0.1930
0.9997 4.0003 -11.9991 0.4593 -0.7790 0.4979
-3.9995 -2.0003 9.9994 -0.2040 0.4588 -0.8613
-5.9997 1.9999 0.0002 0.2705 -0.3818 -0.8571
-4.9999 -2.9997 2.9996 -0.3650 -0.2506 -0.8797
5.9995 -0.9997 -5.9999 -0.1695 -0.0861 1.0097
0.9993 -5.9991 -5.0004 -0.8032 -0.5858 0.1309
0.0004 6.9993 -0.9993 0.9023 0.1949 0.1716
5.9997 -2.0000 0.9997 -0.2657 0.4664 0.8353

loop_
_smtbx_masks_void_nr
_smtbx_masks_void_average_x
_smtbx_masks_void_average_y
_smtbx_masks_void_average_z
_smtbx_masks_void_volume
_smtbx_masks_void_count_electrons
_smtbx_masks_void_content
1 -0.604 0.000 0.500 417.7 95.4 '10x water'
